data_7201484
loop_
_publ_author_name
'Lin, Jin-Hong'
'Zhang, Cheng-Pan'
'Xiao, Ji-Chang'

_publ_section_title
;
 Enantioselective aldol reaction of cyclic ketones with aryl aldehydes
 catalyzed by a cyclohexanediamine derived salt in the presence of
 water
;
_journal_issue 11
_journal_name_full 'Green Chemistry'
_journal_page_first 1750
_journal_paper_doi 10.1039/b916583e
_journal_volume 11
_journal_year 2009
_chemical_absolute_configuration ad
_chemical_formula_sum 'C15 H31 F3 N2 O3 S'
_chemical_formula_weight 376.48
_chemical_name_systematic
;
?
;
_space_group_IT_number 19
_symmetry_cell_setting orthorhombic
_symmetry_space_group_name_Hall 'P 2ac 2ab'
_symmetry_space_group_name_H-M 'P 21 21 21'
_atom_sites_solution_hydrogens geom
_atom_sites_solution_primary direct
_atom_sites_solution_secondary difmap
_audit_creation_method SHELXL-97
_cell_angle_alpha 90.00
_cell_angle_beta 90.00
_cell_angle_gamma 90.00
_cell_formula_units_Z 4
_cell_length_a 7.6593(7)
_cell_length_b 12.5747(11)
_cell_length_c 20.4376(18)
_cell_measurement_reflns_used 4186
_cell_measurement_temperature 293(2)
_cell_measurement_theta_max 47.384
_cell_measurement_theta_min 5.137
_cell_volume 1968.4(3)
_computing_cell_refinement 'Bruker SMART'
_computing_data_collection 'Bruker SMART'
_computing_data_reduction 'Bruker SHELXTL'
_computing_molecular_graphics 'Bruker SHELXTL'
_computing_publication_material 'Bruker SHELXTL'
_computing_structure_refinement 'SHELXL-97 (Sheldrick, 1997)'
_computing_structure_solution 'SHELXS-97 (Sheldrick, 1990)'
_diffrn_ambient_temperature 293(2)
_diffrn_measured_fraction_theta_full 0.997
_diffrn_measured_fraction_theta_max 0.997
_diffrn_measurement_device_type 'CCD area detector'
_diffrn_measurement_method 'phi and omega scans'
_diffrn_radiation_monochromator graphite
_diffrn_radiation_source 'fine-focus sealed tube'
_diffrn_radiation_type MoK\a
_diffrn_radiation_wavelength 0.71073
_diffrn_reflns_av_R_equivalents 0.0617
_diffrn_reflns_av_sigmaI/netI 0.0527
_diffrn_reflns_limit_h_max 9
_diffrn_reflns_limit_h_min -9
_diffrn_reflns_limit_k_max 12
_diffrn_reflns_limit_k_min -16
_diffrn_reflns_limit_l_max 26
_diffrn_reflns_limit_l_min -24
_diffrn_reflns_number 11642
_diffrn_reflns_theta_full 27.00
_diffrn_reflns_theta_max 27.00
_diffrn_reflns_theta_min 1.90
_exptl_absorpt_coefficient_mu 0.206
_exptl_absorpt_correction_T_max 1.0000
_exptl_absorpt_correction_T_min 0.7596
_exptl_absorpt_correction_type empirical
_exptl_absorpt_process_details sadabs
_exptl_crystal_colour colorless
_exptl_crystal_density_diffrn 1.270
_exptl_crystal_density_method 'not measured'
_exptl_crystal_description prismatic
_exptl_crystal_F_000 808
_exptl_crystal_size_max 0.469
_exptl_crystal_size_mid 0.412
_exptl_crystal_size_min 0.307
_refine_diff_density_max 0.244
_refine_diff_density_min -0.249
_refine_diff_density_rms 0.051
_refine_ls_abs_structure_details 'Flack H D (1983), Acta Cryst. A39, 876-881'
_refine_ls_abs_structure_Flack 0.07(7)
_refine_ls_extinction_method none
_refine_ls_goodness_of_fit_ref 0.986
_refine_ls_hydrogen_treatment mixed
_refine_ls_matrix_type full
_refine_ls_number_parameters 231
_refine_ls_number_reflns 4266
_refine_ls_number_restraints 3
_refine_ls_restrained_S_all 0.985
_refine_ls_R_factor_all 0.0521
_refine_ls_R_factor_gt 0.0451
_refine_ls_shift/su_max 0.001
_refine_ls_shift/su_mean 0.000
_refine_ls_structure_factor_coef Fsqd
_refine_ls_weighting_details 'calc w=1/[\s^2^(Fo^2^)+(0.0556P)^2^+0.0000P] where P=(Fo^2^+2Fc^2^)/3'
_refine_ls_weighting_scheme calc
_refine_ls_wR_factor_gt 0.1018
_refine_ls_wR_factor_ref 0.1048
_reflns_number_gt 3621
_reflns_number_total 4266
_reflns_threshold_expression >2sigma(I)
_cod_data_source_file b916583e.txt
_cod_data_source_block cd28552
_cod_depositor_comments
;
The following automatic conversions were performed:
'_symmetry_cell_setting' value 'Orthorhombic' changed to 'orthorhombic'
according to '/home/saulius/struct/CIF-dictionaries/cif_core.dic'
dictionary named 'cif_core.dic' version 2.4.1 from 2010-06-29.

Automatic conversion script
Id: cif_fix_enum 1527 2010-12-29 10:47:43Z saulius 
;
_cod_original_sg_symbol_H-M P2(1)2(1)2(1)
_cod_database_code 7201484

loop_
_symmetry_equiv_pos_as_xyz
'x, y, z'
'-x+1/2, -y, z+1/2'
'-x, y+1/2, -z+1/2'
'x+1/2, -y+1/2, -z'

loop_
_atom_site_label
_atom_site_type_symbol
_atom_site_fract_x
_atom_site_fract_y
_atom_site_fract_z
_atom_site_U_iso_or_equiv
_atom_site_adp_type
_atom_site_occupancy
_atom_site_symmetry_multiplicity
_atom_site_calc_flag
_atom_site_refinement_flags
_atom_site_disorder_assembly
_atom_site_disorder_group
S1 S 0.35597(7) 0.92002(4) -0.01882(2) 0.03985(14) Uani 1 1 d . . .
F1 F 0.4889(2) 1.02108(14) -0.11860(7) 0.0764(5) Uani 1 1 d . . .
F2 F 0.3325(3) 0.88692(14) -0.14433(7) 0.0819(5) Uani 1 1 d . . .
F3 F 0.2119(2) 1.03074(15) -0.11248(9) 0.0875(5) Uani 1 1 d . . .
O1 O 0.50994(19) 0.85500(13) -0.01829(8) 0.0544(4) Uani 1 1 d . . .
O2 O 0.3630(3) 1.01447(13) 0.01920(8) 0.0672(4) Uani 1 1 d . . .
O3 O 0.19693(18) 0.85916(13) -0.01290(8) 0.0559(4) Uani 1 1 d . . .
N1 N 0.8560(3) 0.86246(15) 0.04921(9) 0.0426(4) Uani 1 1 d D . .
N2 N 0.9511(2) 0.92773(15) 0.17347(7) 0.0415(4) Uani 1 1 d . . .
C1 C 0.8228(3) 0.97517(16) 0.06711(9) 0.0384(5) Uani 1 1 d . . .
H1 H 0.7041 0.9811 0.0846 0.046 Uiso 1 1 calc R . .
C2 C 0.8384(3) 1.04635(18) 0.00753(10) 0.0521(5) Uani 1 1 d . . .
H2A H 0.7520 1.0259 -0.0248 0.062 Uiso 1 1 calc R . .
H2B H 0.9532 1.0382 -0.0119 0.062 Uiso 1 1 calc R . .
C3 C 0.8104(4) 1.1621(2) 0.02729(15) 0.0716(8) Uani 1 1 d . . .
H3A H 0.8279 1.2076 -0.0105 0.086 Uiso 1 1 calc R . .
H3B H 0.6912 1.1715 0.0423 0.086 Uiso 1 1 calc R . .
C4 C 0.9340(5) 1.1943(2) 0.08061(15) 0.0822(9) Uani 1 1 d . . .
H4A H 0.9100 1.2671 0.0933 0.099 Uiso 1 1 calc R . .
H4B H 1.0527 1.1912 0.0642 0.099 Uiso 1 1 calc R . .
C5 C 0.9180(4) 1.12269(18) 0.14011(13) 0.0631(7) Uani 1 1 d . . .
H5A H 0.8019 1.1293 0.1587 0.076 Uiso 1 1 calc R . .
H5B H 1.0019 1.1443 0.1731 0.076 Uiso 1 1 calc R . .
C6 C 0.9516(3) 1.00631(16) 0.12048(9) 0.0399(5) Uani 1 1 d . . .
H6 H 1.0681 1.0040 0.1007 0.048 Uiso 1 1 calc R . .
C7 C 1.1208(3) 0.9267(2) 0.20792(10) 0.0544(6) Uani 1 1 d . . .
H7A H 1.1044 0.8959 0.2510 0.065 Uiso 1 1 calc R . .
H7B H 1.1599 0.9994 0.2138 0.065 Uiso 1 1 calc R . .
C8 C 1.2627(3) 0.8648(2) 0.17248(12) 0.0608(7) Uani 1 1 d . . .
H8A H 1.2701 0.8900 0.1277 0.073 Uiso 1 1 calc R . .
H8B H 1.3739 0.8789 0.1934 0.073 Uiso 1 1 calc R . .
C9 C 1.2318(4) 0.7471(3) 0.17179(18) 0.0862(9) Uani 1 1 d . . .
H9A H 1.1232 0.7335 0.1488 0.103 Uiso 1 1 calc R . .
H9B H 1.2165 0.7233 0.2166 0.103 Uiso 1 1 calc R . .
C10 C 1.3723(5) 0.6810(3) 0.14083(16) 0.0921(10) Uani 1 1 d . . .
H10A H 1.4069 0.7127 0.1001 0.138 Uiso 1 1 calc R . .
H10B H 1.3288 0.6105 0.1329 0.138 Uiso 1 1 calc R . .
H10C H 1.4711 0.6774 0.1696 0.138 Uiso 1 1 calc R . .
C11 C 0.8062(3) 0.9395(2) 0.22058(10) 0.0504(6) Uani 1 1 d . . .
H11A H 0.7032 0.9646 0.1977 0.060 Uiso 1 1 calc R . .
H11B H 0.8375 0.9924 0.2531 0.060 Uiso 1 1 calc R . .
C12 C 0.7641(3) 0.8357(2) 0.25459(12) 0.0612(6) Uani 1 1 d . . .
H12A H 0.8708 0.8062 0.2725 0.073 Uiso 1 1 calc R . .
H12B H 0.7192 0.7857 0.2226 0.073 Uiso 1 1 calc R . .
C13 C 0.6319(4) 0.8481(3) 0.30906(12) 0.0732(8) Uani 1 1 d . . .
H13A H 0.6821 0.8917 0.3434 0.088 Uiso 1 1 calc R . .
H13B H 0.5302 0.8849 0.2922 0.088 Uiso 1 1 calc R . .
C14 C 0.5753(4) 0.7434(3) 0.33785(16) 0.1074(13) Uani 1 1 d . . .
H14A H 0.5284 0.6991 0.3039 0.161 Uiso 1 1 calc R . .
H14B H 0.4875 0.7556 0.3705 0.161 Uiso 1 1 calc R . .
H14C H 0.6740 0.7088 0.3575 0.161 Uiso 1 1 calc R . .
C15 C 0.3472(3) 0.96721(19) -0.10329(11) 0.0523(5) Uani 1 1 d . . .
H1A H 0.761(2) 0.837(2) 0.0344(12) 0.058(8) Uiso 1 1 d D . .
H1B H 0.864(3) 0.8316(17) 0.0873(8) 0.052(6) Uiso 1 1 d D . .
H1C H 0.949(2) 0.8567(18) 0.0261(10) 0.048(6) Uiso 1 1 d D . .

loop_
_atom_site_aniso_label
_atom_site_aniso_U_11
_atom_site_aniso_U_22
_atom_site_aniso_U_33
_atom_site_aniso_U_23
_atom_site_aniso_U_13
_atom_site_aniso_U_12
S1 0.0374(2) 0.0390(2) 0.0431(2) 0.0021(2) 0.0025(2) -0.0014(2)
F1 0.0713(10) 0.0887(12) 0.0693(9) 0.0248(9) 0.0115(8) -0.0198(9)
F2 0.1030(12) 0.0919(12) 0.0508(7) -0.0154(8) -0.0053(9) -0.0069(10)
F3 0.0787(11) 0.0902(12) 0.0936(12) 0.0323(10) -0.0122(9) 0.0281(9)
O1 0.0430(8) 0.0537(9) 0.0666(10) 0.0081(9) -0.0063(8) 0.0049(7)
O2 0.0808(11) 0.0581(9) 0.0628(9) -0.0173(9) 0.0102(10) -0.0063(10)
O3 0.0413(8) 0.0564(9) 0.0701(10) 0.0088(9) 0.0088(7) -0.0056(7)
N1 0.0411(10) 0.0488(10) 0.0380(9) -0.0068(8) 0.0009(10) -0.0027(10)
N2 0.0379(9) 0.0514(10) 0.0351(8) -0.0047(8) 0.0017(7) 0.0013(9)
C1 0.0332(11) 0.0432(11) 0.0388(10) -0.0035(8) 0.0026(8) 0.0035(9)
C2 0.0493(13) 0.0620(13) 0.0449(11) 0.0080(10) -0.0002(10) 0.0070(11)
C3 0.0826(19) 0.0578(15) 0.0745(17) 0.0215(14) 0.0101(15) 0.0197(14)
C4 0.113(2) 0.0393(14) 0.094(2) 0.0010(14) 0.0040(19) -0.0024(16)
C5 0.0783(18) 0.0455(13) 0.0655(15) -0.0135(12) 0.0011(13) -0.0010(12)
C6 0.0376(10) 0.0414(11) 0.0407(10) -0.0059(9) 0.0026(9) -0.0002(9)
C7 0.0485(13) 0.0703(15) 0.0445(11) -0.0086(12) -0.0098(9) -0.0009(13)
C8 0.0441(13) 0.088(2) 0.0502(13) 0.0041(14) -0.0073(11) 0.0012(13)
C9 0.0695(18) 0.080(2) 0.109(2) -0.009(2) 0.0011(18) 0.0085(17)
C10 0.084(2) 0.103(2) 0.089(2) -0.0115(19) -0.0016(18) 0.025(2)
C11 0.0478(13) 0.0633(15) 0.0401(10) -0.0059(10) 0.0043(9) 0.0034(11)
C12 0.0573(15) 0.0755(18) 0.0507(13) 0.0030(13) 0.0077(11) -0.0033(13)
C13 0.0586(15) 0.113(2) 0.0480(13) 0.0037(14) 0.0078(12) -0.0107(18)
C14 0.086(2) 0.160(4) 0.077(2) 0.033(2) 0.0084(17) -0.041(2)
C15 0.0499(13) 0.0555(13) 0.0514(12) 0.0065(11) -0.0009(12) 0.0014(13)

loop_
_atom_type_symbol
_atom_type_description
_atom_type_scat_dispersion_real
_atom_type_scat_dispersion_imag
_atom_type_scat_source
C C 0.0033 0.0016 'International Tables Vol C Tables 4.2.6.8 and 6.1.1.4'
H H 0.0000 0.0000 'International Tables Vol C Tables 4.2.6.8 and 6.1.1.4'
N N 0.0061 0.0033 'International Tables Vol C Tables 4.2.6.8 and 6.1.1.4'
O O 0.0106 0.0060 'International Tables Vol C Tables 4.2.6.8 and 6.1.1.4'
F F 0.0171 0.0103 'International Tables Vol C Tables 4.2.6.8 and 6.1.1.4'
S S 0.1246 0.1234 'International Tables Vol C Tables 4.2.6.8 and 6.1.1.4'

loop_
_geom_angle_atom_site_label_1
_geom_angle_atom_site_label_2
_geom_angle_atom_site_label_3
_geom_angle
_geom_angle_site_symmetry_1
_geom_angle_site_symmetry_3
_geom_angle_publ_flag
O2 S1 O1 116.17(11) . . ?
O2 S1 O3 115.44(11) . . ?
O1 S1 O3 113.01(8) . . ?
O2 S1 C15 104.29(11) . . ?
O1 S1 C15 102.85(11) . . ?
O3 S1 C15 102.73(11) . . ?
S1 O1 H1A 140.8(6) . . ?
C1 N1 H1A 107.4(17) . . ?
C1 N1 H1B 102.5(15) . . ?
H1A N1 H1B 102(2) . . ?
C1 N1 H1C 110.9(16) . . ?
H1A N1 H1C 119(2) . . ?
H1B N1 H1C 113(2) . . ?
C6 N2 C11 114.61(17) . . ?
C6 N2 C7 110.82(17) . . ?
C11 N2 C7 110.56(16) . . ?
N1 C1 C2 110.61(16) . . ?
N1 C1 C6 108.14(17) . . ?
C2 C1 C6 111.89(18) . . ?
N1 C1 H1 108.7 . . ?
C2 C1 H1 108.7 . . ?
C6 C1 H1 108.7 . . ?
C1 C2 C3 109.86(19) . . ?
C1 C2 H2A 109.7 . . ?
C3 C2 H2A 109.7 . . ?
C1 C2 H2B 109.7 . . ?
C3 C2 H2B 109.7 . . ?
H2A C2 H2B 108.2 . . ?
C4 C3 C2 111.1(2) . . ?
C4 C3 H3A 109.4 . . ?
C2 C3 H3A 109.4 . . ?
C4 C3 H3B 109.4 . . ?
C2 C3 H3B 109.4 . . ?
H3A C3 H3B 108.0 . . ?
C3 C4 C5 111.8(2) . . ?
C3 C4 H4A 109.3 . . ?
C5 C4 H4A 109.3 . . ?
C3 C4 H4B 109.3 . . ?
C5 C4 H4B 109.3 . . ?
H4A C4 H4B 107.9 . . ?
C4 C5 C6 110.0(2) . . ?
C4 C5 H5A 109.7 . . ?
C6 C5 H5A 109.7 . . ?
C4 C5 H5B 109.7 . . ?
C6 C5 H5B 109.7 . . ?
H5A C5 H5B 108.2 . . ?
N2 C6 C1 110.75(17) . . ?
N2 C6 C5 116.60(17) . . ?
C1 C6 C5 108.84(19) . . ?
N2 C6 H6 106.7 . . ?
C1 C6 H6 106.7 . . ?
C5 C6 H6 106.7 . . ?
N2 C7 C8 113.96(18) . . ?
N2 C7 H7A 108.8 . . ?
C8 C7 H7A 108.8 . . ?
N2 C7 H7B 108.8 . . ?
C8 C7 H7B 108.8 . . ?
H7A C7 H7B 107.7 . . ?
C9 C8 C7 113.4(2) . . ?
C9 C8 H8A 108.9 . . ?
C7 C8 H8A 108.9 . . ?
C9 C8 H8B 108.9 . . ?
C7 C8 H8B 108.9 . . ?
H8A C8 H8B 107.7 . . ?
C8 C9 C10 116.0(3) . . ?
C8 C9 H9A 108.3 . . ?
C10 C9 H9A 108.3 . . ?
C8 C9 H9B 108.3 . . ?
C10 C9 H9B 108.3 . . ?
H9A C9 H9B 107.4 . . ?
C9 C10 H10A 109.5 . . ?
C9 C10 H10B 109.5 . . ?
H10A C10 H10B 109.5 . . ?
C9 C10 H10C 109.5 . . ?
H10A C10 H10C 109.5 . . ?
H10B C10 H10C 109.5 . . ?
N2 C11 C12 111.9(2) . . ?
N2 C11 H11A 109.2 . . ?
C12 C11 H11A 109.2 . . ?
N2 C11 H11B 109.2 . . ?
C12 C11 H11B 109.2 . . ?
H11A C11 H11B 107.9 . . ?
C11 C12 C13 113.1(2) . . ?
C11 C12 H12A 109.0 . . ?
C13 C12 H12A 109.0 . . ?
C11 C12 H12B 109.0 . . ?
C13 C12 H12B 109.0 . . ?
H12A C12 H12B 107.8 . . ?
C14 C13 C12 113.0(3) . . ?
C14 C13 H13A 109.0 . . ?
C12 C13 H13A 109.0 . . ?
C14 C13 H13B 109.0 . . ?
C12 C13 H13B 109.0 . . ?
H13A C13 H13B 107.8 . . ?
C13 C14 H14A 109.5 . . ?
C13 C14 H14B 109.5 . . ?
H14A C14 H14B 109.5 . . ?
C13 C14 H14C 109.5 . . ?
H14A C14 H14C 109.5 . . ?
H14B C14 H14C 109.5 . . ?
F1 C15 F2 108.2(2) . . ?
F1 C15 F3 107.53(19) . . ?
F2 C15 F3 107.8(2) . . ?
F1 C15 S1 111.19(17) . . ?
F2 C15 S1 110.85(16) . . ?
F3 C15 S1 111.06(17) . . ?

loop_
_geom_bond_atom_site_label_1
_geom_bond_atom_site_label_2
_geom_bond_distance
_geom_bond_site_symmetry_2
_geom_bond_publ_flag
S1 O2 1.4204(16) . ?
S1 O1 1.4350(15) . ?
S1 O3 1.4436(15) . ?
S1 C15 1.827(2) . ?
F1 C15 1.317(3) . ?
F2 C15 1.317(3) . ?
F3 C15 1.322(3) . ?
N1 C1 1.486(3) . ?
N1 H1A 0.846(16) . ?
N1 H1B 0.873(15) . ?
N1 H1C 0.860(16) . ?
N2 C6 1.466(3) . ?
N2 C11 1.476(3) . ?
N2 C7 1.479(3) . ?
C1 C2 1.516(3) . ?
C1 C6 1.522(3) . ?
C1 H1 0.9800 . ?
C2 C3 1.526(3) . ?
C2 H2A 0.9700 . ?
C2 H2B 0.9700 . ?
C3 C4 1.499(4) . ?
C3 H3A 0.9700 . ?
C3 H3B 0.9700 . ?
C4 C5 1.518(4) . ?
C4 H4A 0.9700 . ?
C4 H4B 0.9700 . ?
C5 C6 1.539(3) . ?
C5 H5A 0.9700 . ?
C5 H5B 0.9700 . ?
C6 H6 0.9800 . ?
C7 C8 1.520(3) . ?
C7 H7A 0.9700 . ?
C7 H7B 0.9700 . ?
C8 C9 1.499(4) . ?
C8 H8A 0.9700 . ?
C8 H8B 0.9700 . ?
C9 C10 1.500(4) . ?
C9 H9A 0.9700 . ?
C9 H9B 0.9700 . ?
C10 H10A 0.9600 . ?
C10 H10B 0.9600 . ?
C10 H10C 0.9600 . ?
C11 C12 1.513(4) . ?
C11 H11A 0.9700 . ?
C11 H11B 0.9700 . ?
C12 C13 1.513(3) . ?
C12 H12A 0.9700 . ?
C12 H12B 0.9700 . ?
C13 C14 1.506(4) . ?
C13 H13A 0.9700 . ?
C13 H13B 0.9700 . ?
C14 H14A 0.9600 . ?
C14 H14B 0.9600 . ?
C14 H14C 0.9600 . ?

loop_
_geom_hbond_atom_site_label_D
_geom_hbond_atom_site_label_H
_geom_hbond_atom_site_label_A
_geom_hbond_distance_DH
_geom_hbond_distance_HA
_geom_hbond_distance_DA
_geom_hbond_angle_DHA
_geom_hbond_site_symmetry_A
N1 H1C O3 0.860(16) 2.058(17) 2.904(3) 168(2) 1_655
N1 H1B N2 0.873(15) 2.24(2) 2.767(2) 118.9(18) .
N1 H1A O3 0.846(16) 2.56(2) 3.131(2) 126(2) 4_565
N1 H1A O1 0.846(16) 2.218(19) 2.989(3) 152(2) .

loop_
_geom_torsion_atom_site_label_1
_geom_torsion_atom_site_label_2
_geom_torsion_atom_site_label_3
_geom_torsion_atom_site_label_4
_geom_torsion
_geom_torsion_site_symmetry_1
_geom_torsion_site_symmetry_2
_geom_torsion_site_symmetry_3
_geom_torsion_site_symmetry_4
_geom_torsion_publ_flag
O2 S1 O1 H1A 11.5(10) . . . . ?
O3 S1 O1 H1A -125.3(10) . . . . ?
C15 S1 O1 H1A 124.7(10) . . . . ?
N1 C1 C2 C3 -178.0(2) . . . . ?
C6 C1 C2 C3 -57.4(3) . . . . ?
C1 C2 C3 C4 55.5(3) . . . . ?
C2 C3 C4 C5 -56.6(3) . . . . ?
C3 C4 C5 C6 57.7(3) . . . . ?
C11 N2 C6 C1 -80.4(2) . . . . ?
C7 N2 C6 C1 153.61(17) . . . . ?
C11 N2 C6 C5 44.8(3) . . . . ?
C7 N2 C6 C5 -81.2(2) . . . . ?
N1 C1 C6 N2 -50.0(2) . . . . ?
C2 C1 C6 N2 -172.10(16) . . . . ?
N1 C1 C6 C5 -179.47(18) . . . . ?
C2 C1 C6 C5 58.5(2) . . . . ?
C4 C5 C6 N2 176.5(2) . . . . ?
C4 C5 C6 C1 -57.4(3) . . . . ?
C6 N2 C7 C8 -79.7(2) . . . . ?
C11 N2 C7 C8 152.1(2) . . . . ?
N2 C7 C8 C9 -69.3(3) . . . . ?
C7 C8 C9 C10 -176.7(2) . . . . ?
C6 N2 C11 C12 155.21(18) . . . . ?
C7 N2 C11 C12 -78.7(2) . . . . ?
N2 C11 C12 C13 172.82(19) . . . . ?
C11 C12 C13 C14 173.6(2) . . . . ?
O2 S1 C15 F1 62.25(19) . . . . ?
O1 S1 C15 F1 -59.41(18) . . . . ?
O3 S1 C15 F1 -176.96(17) . . . . ?
O2 S1 C15 F2 -177.28(19) . . . . ?
O1 S1 C15 F2 61.1(2) . . . . ?
O3 S1 C15 F2 -56.5(2) . . . . ?
O2 S1 C15 F3 -57.45(19) . . . . ?
O1 S1 C15 F3 -179.11(16) . . . . ?
O3 S1 C15 F3 63.34(19) . . . . ?

loop_
_cod_related_entry_id
_cod_related_entry_database
_cod_related_entry_code
1 ChemSpider 30653624
